data_2018016
loop_
_publ_author_name
'R\/onnest, Mads H.'
'Nielsen, Morten T.'
'Leber, Blanka'
'Mortensen, Uffe H.'
'Kr\"amer, Alwin'
'Clausen, Mads H.'
'Larsen, Thomas O.'
'Harris, Pernille'

_publ_section_title
;
 (+)-Geodin from <i>Aspergillus terreus</i>
;
_journal_coeditor_code LG3050
_journal_issue 3
_journal_name_full 'Acta Crystallographica Section C'
_journal_page_first o125
_journal_page_last o128
_journal_paper_doi 10.1107/S0108270111005816
_journal_volume 67
_journal_year 2011
_chemical_formula_iupac 'C17 H12 Cl2 O7'
_chemical_formula_moiety 'C17 H12 Cl2 O7'
_chemical_formula_sum 'C17 H12 Cl2 O7'
_chemical_formula_weight 399.17
_chemical_melting_point_gt 503
_chemical_melting_point_lt 505
_chemical_name_common (+)-Geodin
_chemical_name_systematic
;
(2<i>R</i>)-methyl
5,7-dichloro-4-hydroxy-6'-methoxy-6-methyl-3,4'-dioxospiro[benzofuran-2,1'-
cyclohexa-2',5'-diene]-2'-carboxylate
;
_space_group_IT_number 4
_symmetry_cell_setting monoclinic
_symmetry_space_group_name_Hall 'P 2yb'
_symmetry_space_group_name_H-M 'P 1 21 1'
_atom_sites_solution_hydrogens difmap
_atom_sites_solution_primary direct
_atom_sites_solution_secondary difmap
_audit_creation_method SHELXL-97
_cell_angle_alpha 90.00
_cell_angle_beta 94.4560(10)
_cell_angle_gamma 90.00
_cell_formula_units_Z 4
_cell_length_a 8.9276(3)
_cell_length_b 11.3625(4)
_cell_length_c 16.5006(6)
_cell_measurement_reflns_used 7659
_cell_measurement_temperature 120(2)
_cell_measurement_theta_max 28.142
_cell_measurement_theta_min 2.178
_cell_volume 1668.76(10)
_computing_cell_refinement 'SMART and SAINT (Bruker, 1998)'
_computing_data_collection 'SMART and SAINT (Bruker, 1998)'
_computing_data_reduction 'SMART and SAINT (Bruker, 1998)'
_computing_molecular_graphics 'ORTEP-3 (Farrugia, 1997) and Mercury (Macrae <i>et al.</i>, 2006)'
_computing_publication_material 'enCIFer (Allen <i>et al.</i>, 2004)'
_computing_structure_refinement 'SHELXL97 (Sheldrick, 2008)'
_computing_structure_solution 'SHELXS97 (Sheldrick, 2008)'
_diffrn_ambient_temperature 120(2)
_diffrn_measured_fraction_theta_full 0.991
_diffrn_measured_fraction_theta_max 0.991
_diffrn_measurement_device_type 'Bruker SMART platform CCD'
_diffrn_measurement_method \w
_diffrn_radiation_monochromator graphite
_diffrn_radiation_source 'fine-focus sealed tube'
_diffrn_radiation_type MoK\a
_diffrn_radiation_wavelength 0.71073
_diffrn_reflns_av_R_equivalents 0.0290
_diffrn_reflns_av_sigmaI/netI 0.0383
_diffrn_reflns_limit_h_max 11
_diffrn_reflns_limit_h_min -11
_diffrn_reflns_limit_k_max 15
_diffrn_reflns_limit_k_min -15
_diffrn_reflns_limit_l_max 21
_diffrn_reflns_limit_l_min -22
_diffrn_reflns_number 22828
_diffrn_reflns_theta_full 28.31
_diffrn_reflns_theta_max 28.31
_diffrn_reflns_theta_min 2.18
_exptl_absorpt_coefficient_mu 0.428
_exptl_absorpt_correction_T_max 0.97
_exptl_absorpt_correction_T_min 0.82
_exptl_absorpt_correction_type multi-scan
_exptl_absorpt_process_details '(SADABS; Bruker, 2000)'
_exptl_crystal_colour colourless
_exptl_crystal_density_diffrn 1.589
_exptl_crystal_density_method 'not measured'
_exptl_crystal_description block
_exptl_crystal_F_000 816
_exptl_crystal_size_max 0.25
_exptl_crystal_size_mid 0.15
_exptl_crystal_size_min 0.08
_refine_diff_density_max 0.809
_refine_diff_density_min -0.362
_refine_ls_abs_structure_details 'Flack (1983), <b>???? Friedel pairs</b>'
_refine_ls_abs_structure_Flack 0.04(6)
_refine_ls_extinction_method none
_refine_ls_goodness_of_fit_ref 1.055
_refine_ls_hydrogen_treatment constr
_refine_ls_matrix_type full
_refine_ls_number_parameters 480
_refine_ls_number_reflns 8165
_refine_ls_number_restraints 1
_refine_ls_restrained_S_all 1.055
_refine_ls_R_factor_all 0.0587
_refine_ls_R_factor_gt 0.0527
_refine_ls_shift/su_max 0.000
_refine_ls_shift/su_mean 0.000
_refine_ls_structure_factor_coef Fsqd
_refine_ls_weighting_details 'calc w=1/[\s^2^(Fo^2^)+(0.0894P)^2^+0.6625P] where P=(Fo^2^+2Fc^2^)/3'
_refine_ls_weighting_scheme calc
_refine_ls_wR_factor_gt 0.1381
_refine_ls_wR_factor_ref 0.1454
_reflns_number_gt 7496
_reflns_number_total 8165
_reflns_threshold_expression I>2\s(I)
_cod_data_source_file lg3050.cif
_cod_data_source_block I
_cod_original_sg_symbol_H-M 'P 21'
_cod_database_code 2018016
_cod_database_fobs_code 2018016

loop_
_symmetry_equiv_pos_as_xyz
'x, y, z'
'-x, y+1/2, -z'

loop_
_atom_site_type_symbol
_atom_site_label
_atom_site_fract_x
_atom_site_fract_y
_atom_site_fract_z
_atom_site_U_iso_or_equiv
_atom_site_adp_type
_atom_site_calc_flag
_atom_site_refinement_flags
_atom_site_occupancy
_atom_site_disorder_assembly
_atom_site_disorder_group
Cl Cl11 0.77294(8) 1.10305(7) 0.51669(5) 0.02928(18) Uani d . 1 . .
Cl Cl12 0.68174(9) 0.76827(7) 0.74489(5) 0.02806(17) Uani d . 1 . .
C C12 0.2904(3) 1.0248(3) 0.46073(17) 0.0179(5) Uani d . 1 . .
C C13 0.2710(3) 0.9240(3) 0.52477(17) 0.0176(5) Uani d . 1 . .
C C14 0.4678(3) 0.8393(3) 0.63238(17) 0.0191(6) Uani d . 1 . .
C C15 0.6180(3) 0.8536(3) 0.66243(18) 0.0217(6) Uani d . 1 . .
C C16 0.7146(3) 0.9350(3) 0.62866(19) 0.0208(6) Uani d . 1 . .
C C17 0.6610(3) 1.0031(3) 0.56252(18) 0.0205(6) Uani d . 1 . .
C C18 0.5125(3) 0.9899(3) 0.53254(17) 0.0185(5) Uani d . 1 . .
C C19 0.4176(3) 0.9111(3) 0.56750(18) 0.0195(6) Uani d . 1 . .
C C110 0.1999(4) 1.2757(3) 0.5897(2) 0.0352(8) Uani d . 1 . .
H H10A 0.2050 1.3402 0.5505 0.053 Uiso calc R 1 . .
H H10B 0.2567 1.2971 0.6407 0.053 Uiso calc R 1 . .
H H10C 0.0948 1.2610 0.5998 0.053 Uiso calc R 1 . .
C C111 0.3348(4) 0.8830(3) 0.3471(2) 0.0264(6) Uani d . 1 . .
C C112 0.3791(4) 0.7635(4) 0.2364(2) 0.0356(8) Uani d . 1 . .
H H12A 0.4880 0.7643 0.2498 0.053 Uiso calc R 1 . .
H H12B 0.3583 0.7585 0.1773 0.053 Uiso calc R 1 . .
H H12C 0.3351 0.6954 0.2621 0.053 Uiso calc R 1 . .
C C113 0.8741(3) 0.9498(3) 0.6638(2) 0.0284(7) Uani d . 1 . .
H H13A 0.9416 0.9500 0.6197 0.043 Uiso calc R 1 . .
H H13B 0.9008 0.8845 0.7009 0.043 Uiso calc R 1 . .
H H13C 0.8838 1.0244 0.6935 0.043 Uiso calc R 1 . .
C C12' 0.2441(3) 0.9830(3) 0.37629(18) 0.0204(5) Uani d . 1 . .
C C13' 0.1215(3) 1.0253(3) 0.33437(18) 0.0248(6) Uani d . 1 . .
H H13' 0.0921 0.9929 0.2825 0.030 Uiso calc R 1 . .
C C14' 0.0305(3) 1.1208(3) 0.36604(19) 0.0246(6) Uani d . 1 . .
C C15' 0.0845(3) 1.1747(3) 0.44209(18) 0.0220(6) Uani d . 1 . .
H H15' 0.0340 1.2414 0.4615 0.026 Uiso calc R 1 . .
C C16' 0.2052(3) 1.1315(3) 0.48547(17) 0.0179(5) Uani d . 1 . .
O O11 0.4490(2) 1.05172(19) 0.46832(12) 0.0181(4) Uani d . 1 . .
O O12 0.3804(2) 0.7615(2) 0.66797(13) 0.0234(4) Uani d . 1 . .
H H12 0.2995 0.7526 0.6391 0.028 Uiso calc R 1 . .
O O13 0.1531(2) 0.8759(2) 0.53523(14) 0.0227(4) Uani d . 1 . .
O O15 -0.0860(3) 1.1517(3) 0.32749(15) 0.0359(6) Uani d . 1 . .
O O16 0.3138(3) 0.8709(2) 0.26598(14) 0.0304(5) Uani d . 1 . .
O O17 0.4118(3) 0.8220(3) 0.39071(16) 0.0381(6) Uani d . 1 . .
O O18 0.2635(3) 1.1708(2) 0.55715(14) 0.0264(5) Uani d . 1 . .
Cl Cl21 0.21268(10) 0.68838(9) 0.98643(6) 0.0381(2) Uani d . 1 . .
Cl Cl22 0.29043(14) 1.02171(10) 0.75500(5) 0.0497(3) Uani d . 1 . .
C C22 0.6856(4) 0.8043(3) 1.0535(2) 0.0261(7) Uani d . 1 . .
C C23 0.7022(4) 0.8869(3) 0.97828(19) 0.0264(7) Uani d . 1 . .
C C24 0.5033(4) 0.9567(3) 0.8691(2) 0.0314(7) Uani d . 1 . .
C C25 0.3560(5) 0.9402(3) 0.8397(2) 0.0336(8) Uani d . 1 . .
C C26 0.2601(4) 0.8595(4) 0.8745(2) 0.0325(8) Uani d . 1 . .
C C27 0.3179(4) 0.7952(3) 0.9430(2) 0.0271(7) Uani d . 1 . .
C C28 0.4637(4) 0.8154(3) 0.97430(19) 0.0244(6) Uani d . 1 . .
C C29 0.5549(4) 0.8932(3) 0.93790(19) 0.0261(7) Uani d . 1 . .
C C210 0.5980(4) 1.0485(3) 1.1921(2) 0.0349(8) Uani d . 1 . .
H H10D 0.5929 1.0065 1.2437 0.052 Uiso calc R 1 . .
H H10E 0.5124 1.1023 1.1841 0.052 Uiso calc R 1 . .
H H10F 0.6918 1.0935 1.1933 0.052 Uiso calc R 1 . .
C C211 0.7857(4) 0.6341(3) 0.9804(2) 0.0276(7) Uani d . 1 . .
C C212 0.8641(5) 0.4635(4) 0.9149(2) 0.0443(10) Uani d . 1 . .
H H12D 0.7613 0.4430 0.8946 0.066 Uiso calc R 1 . .
H H12E 0.9221 0.3914 0.9263 0.066 Uiso calc R 1 . .
H H12F 0.9113 0.5099 0.8738 0.066 Uiso calc R 1 . .
C C213 0.0996(5) 0.8412(4) 0.8394(2) 0.0436(10) Uani d . 1 . .
H H13D 0.0540 0.9176 0.8250 0.065 Uiso calc R 1 . .
H H13E 0.0418 0.8023 0.8798 0.065 Uiso calc R 1 . .
H H13F 0.0994 0.7919 0.7907 0.065 Uiso calc R 1 . .
C C22' 0.7923(4) 0.7050(3) 1.0540(2) 0.0264(6) Uani d . 1 . .
C C23' 0.8995(4) 0.6864(3) 1.11702(19) 0.0254(6) Uani d . 1 . .
H H23' 0.9668 0.6220 1.1148 0.030 Uiso calc R 1 . .
C C24' 0.9111(4) 0.7650(3) 1.1877(2) 0.0296(7) Uani d . 1 . .
C C25' 0.8064(4) 0.8621(3) 1.1905(2) 0.0282(7) Uani d . 1 . .
H H25' 0.8145 0.9140 1.2358 0.034 Uiso calc R 1 . .
C C26' 0.6970(4) 0.8808(3) 1.1301(2) 0.0267(6) Uani d . 1 . .
O O21 0.5323(2) 0.7591(2) 1.04053(13) 0.0259(5) Uani d . 1 . .
O O22 0.5966(3) 1.0313(2) 0.83171(16) 0.0391(6) Uani d . 1 . .
H H22 0.6864 1.0147 0.8462 0.047 Uiso calc R 1 . .
O O23 0.8176(3) 0.9357(2) 0.96332(16) 0.0339(6) Uani d . 1 . .
O O25 1.0111(3) 0.7473(3) 1.24223(15) 0.0380(6) Uani d . 1 . .
O O26 0.8604(3) 0.5322(2) 0.98897(15) 0.0344(6) Uani d . 1 . .
O O27 0.7207(3) 0.6632(3) 0.91666(15) 0.0363(6) Uani d . 1 . .
O O28 0.5933(3) 0.9637(2) 1.12531(15) 0.0317(5) Uani d . 1 . .

loop_
_atom_site_aniso_label
_atom_site_aniso_U_11
_atom_site_aniso_U_22
_atom_site_aniso_U_33
_atom_site_aniso_U_12
_atom_site_aniso_U_13
_atom_site_aniso_U_23
Cl11 0.0183(3) 0.0322(4) 0.0374(4) -0.0052(3) 0.0023(3) 0.0098(3)
Cl12 0.0270(4) 0.0315(4) 0.0249(4) 0.0039(3) -0.0028(3) 0.0089(3)
C12 0.0139(12) 0.0215(14) 0.0182(12) -0.0012(10) 0.0008(9) 0.0013(11)
C13 0.0160(13) 0.0180(13) 0.0188(13) 0.0010(10) 0.0024(10) -0.0011(10)
C14 0.0193(13) 0.0203(14) 0.0181(13) 0.0008(11) 0.0036(10) -0.0003(11)
C15 0.0206(14) 0.0260(15) 0.0183(13) 0.0057(11) 0.0004(11) 0.0014(11)
C16 0.0150(12) 0.0243(14) 0.0227(14) -0.0001(11) -0.0003(10) 0.0003(11)
C17 0.0159(13) 0.0213(14) 0.0246(14) -0.0004(10) 0.0021(10) -0.0026(11)
C18 0.0148(12) 0.0222(14) 0.0186(13) 0.0006(11) 0.0020(10) -0.0010(11)
C19 0.0164(13) 0.0223(14) 0.0202(13) 0.0010(11) 0.0032(10) 0.0000(11)
C110 0.045(2) 0.0272(17) 0.0341(17) 0.0091(16) 0.0053(15) -0.0095(15)
C111 0.0285(15) 0.0232(15) 0.0284(16) -0.0056(12) 0.0088(12) -0.0056(12)
C112 0.045(2) 0.0326(18) 0.0300(16) 0.0024(16) 0.0106(14) -0.0131(14)
C113 0.0168(14) 0.0338(18) 0.0336(17) -0.0021(12) -0.0032(12) 0.0037(14)
C12' 0.0225(13) 0.0191(13) 0.0200(13) -0.0049(11) 0.0043(10) -0.0020(10)
C13' 0.0232(14) 0.0320(16) 0.0188(13) -0.0026(12) -0.0001(11) 0.0003(12)
C14' 0.0194(13) 0.0282(16) 0.0261(15) 0.0009(12) 0.0016(11) 0.0064(12)
C15' 0.0184(13) 0.0206(14) 0.0276(14) 0.0038(11) 0.0054(11) 0.0021(11)
C16' 0.0146(12) 0.0191(13) 0.0203(13) -0.0001(10) 0.0033(10) 0.0004(10)
O11 0.0127(9) 0.0230(10) 0.0189(9) -0.0006(8) 0.0026(7) 0.0057(8)
O12 0.0215(10) 0.0260(11) 0.0224(10) -0.0040(9) -0.0001(8) 0.0055(9)
O13 0.0168(9) 0.0213(10) 0.0306(11) -0.0033(8) 0.0043(8) 0.0001(9)
O15 0.0256(12) 0.0488(15) 0.0322(13) 0.0091(11) -0.0048(10) 0.0041(11)
O16 0.0383(13) 0.0306(12) 0.0227(11) 0.0045(10) 0.0049(9) -0.0066(9)
O17 0.0437(15) 0.0376(14) 0.0326(13) 0.0189(12) 0.0005(11) -0.0057(11)
O18 0.0285(11) 0.0243(11) 0.0261(11) 0.0035(9) 0.0016(9) -0.0064(9)
Cl21 0.0256(4) 0.0407(5) 0.0470(5) -0.0043(3) -0.0025(3) -0.0020(4)
Cl22 0.0749(7) 0.0501(6) 0.0225(4) 0.0376(5) -0.0056(4) 0.0027(4)
C22 0.0216(14) 0.0313(17) 0.0251(15) -0.0013(12) -0.0007(11) 0.0076(12)
C23 0.0308(16) 0.0264(16) 0.0225(14) 0.0028(13) 0.0052(12) 0.0063(12)
C24 0.047(2) 0.0252(16) 0.0229(15) 0.0152(15) 0.0066(14) 0.0068(13)
C25 0.048(2) 0.0331(18) 0.0191(15) 0.0230(16) -0.0021(14) 0.0012(13)
C26 0.0330(17) 0.0387(19) 0.0245(15) 0.0197(15) -0.0060(13) -0.0102(14)
C27 0.0274(16) 0.0280(17) 0.0256(15) 0.0088(12) -0.0002(12) -0.0019(12)
C28 0.0260(15) 0.0271(16) 0.0202(14) 0.0072(12) 0.0022(11) 0.0038(12)
C29 0.0302(16) 0.0266(16) 0.0216(14) 0.0075(12) 0.0036(12) 0.0046(12)
C210 0.0380(19) 0.0325(18) 0.0342(18) 0.0047(15) 0.0034(14) -0.0090(14)
C211 0.0247(15) 0.0249(16) 0.0337(17) 0.0014(12) 0.0048(13) 0.0105(13)
C212 0.060(3) 0.038(2) 0.0341(19) 0.0152(19) 0.0048(18) -0.0075(16)
C213 0.044(2) 0.049(2) 0.036(2) 0.0201(19) -0.0140(17) -0.0143(17)
C22' 0.0235(14) 0.0283(16) 0.0274(16) -0.0010(12) 0.0020(12) 0.0065(12)
C23' 0.0274(15) 0.0248(15) 0.0241(14) -0.0044(12) 0.0033(12) 0.0077(12)
C24' 0.0286(16) 0.0313(16) 0.0292(16) -0.0047(14) 0.0044(13) 0.0078(14)
C25' 0.0291(16) 0.0289(16) 0.0267(15) -0.0051(13) 0.0023(12) -0.0021(13)
C26' 0.0301(16) 0.0248(16) 0.0251(15) -0.0055(13) 0.0013(12) 0.0030(12)
O21 0.0194(10) 0.0333(12) 0.0243(10) 0.0013(9) -0.0019(8) 0.0087(10)
O22 0.0564(17) 0.0286(13) 0.0331(13) 0.0075(12) 0.0082(12) 0.0172(11)
O23 0.0353(13) 0.0286(13) 0.0387(14) -0.0032(10) 0.0095(11) 0.0057(11)
O25 0.0311(13) 0.0461(16) 0.0348(13) -0.0030(11) -0.0101(10) 0.0010(11)
O26 0.0418(14) 0.0313(13) 0.0305(12) 0.0133(11) 0.0056(10) 0.0008(10)
O27 0.0462(15) 0.0391(14) 0.0224(11) 0.0092(12) -0.0057(10) -0.0075(10)
O28 0.0355(13) 0.0309(13) 0.0291(12) 0.0039(10) 0.0054(10) -0.0052(10)

loop_
_atom_type_symbol
_atom_type_description
_atom_type_scat_dispersion_real
_atom_type_scat_dispersion_imag
_atom_type_scat_source
C C 0.0033 0.0016 'International Tables Vol C Tables 4.2.6.8 and 6.1.1.4'
H H 0.0000 0.0000 'International Tables Vol C Tables 4.2.6.8 and 6.1.1.4'
N N 0.0061 0.0033 'International Tables Vol C Tables 4.2.6.8 and 6.1.1.4'
O O 0.0106 0.0060 'International Tables Vol C Tables 4.2.6.8 and 6.1.1.4'
Cl Cl 0.1484 0.1585 'International Tables Vol C Tables 4.2.6.8 and 6.1.1.4'

loop_
_geom_angle_atom_site_label_1
_geom_angle_atom_site_label_2
_geom_angle_atom_site_label_3
_geom_angle_site_symmetry_1
_geom_angle_site_symmetry_3
_geom_angle
_geom_angle_publ_flag
O11 C12 C12' . . 110.2(2) ?
O11 C12 C16' . . 108.6(2) ?
C12' C12 C16' . . 113.5(2) ?
O11 C12 C13 . . 104.7(2) ?
C12' C12 C13 . . 110.8(2) ?
C16' C12 C13 . . 108.6(2) ?
O13 C13 C19 . . 130.5(3) ?
O13 C13 C12 . . 124.5(3) ?
C19 C13 C12 . . 104.9(2) ?
O12 C14 C19 . . 124.0(3) ?
O12 C14 C15 . . 119.5(3) ?
C19 C14 C15 . . 116.5(3) ?
C14 C15 C16 . . 122.3(3) ?
C14 C15 Cl12 . . 117.4(2) ?
C16 C15 Cl12 . . 120.3(2) ?
C17 C16 C15 . . 119.5(3) ?
C17 C16 C113 . . 119.8(3) ?
C15 C16 C113 . . 120.7(3) ?
C18 C17 C16 . . 118.7(3) ?
C18 C17 Cl11 . . 119.0(2) ?
C16 C17 Cl11 . . 122.3(2) ?
O11 C18 C17 . . 123.5(3) ?
O11 C18 C19 . . 115.2(2) ?
C17 C18 C19 . . 121.2(3) ?
C18 C19 C14 . . 121.8(3) ?
C18 C19 C13 . . 106.9(3) ?
C14 C19 C13 . . 131.3(3) ?
O18 C110 H10A . . 109.5 ?
O18 C110 H10B . . 109.5 ?
H10A C110 H10B . . 109.5 ?
O18 C110 H10C . . 109.5 ?
H10A C110 H10C . . 109.5 ?
H10B C110 H10C . . 109.5 ?
O17 C111 O16 . . 125.2(3) ?
O17 C111 C12' . . 123.6(3) ?
O16 C111 C12' . . 111.1(3) ?
O16 C112 H12A . . 109.5 ?
O16 C112 H12B . . 109.5 ?
H12A C112 H12B . . 109.5 ?
O16 C112 H12C . . 109.5 ?
H12A C112 H12C . . 109.5 ?
H12B C112 H12C . . 109.5 ?
C16 C113 H13A . . 109.5 ?
C16 C113 H13B . . 109.5 ?
H13A C113 H13B . . 109.5 ?
C16 C113 H13C . . 109.5 ?
H13A C113 H13C . . 109.5 ?
H13B C113 H13C . . 109.5 ?
C13' C12' C111 . . 123.3(3) ?
C13' C12' C12 . . 121.5(3) ?
C111 C12' C12 . . 115.0(3) ?
C12' C13' C14' . . 122.2(3) ?
C12' C13' H13' . . 118.9 ?
C14' C13' H13' . . 118.9 ?
O15 C14' C15' . . 122.7(3) ?
O15 C14' C13' . . 119.6(3) ?
C15' C14' C13' . . 117.6(3) ?
C16' C15' C14' . . 120.6(3) ?
C16' C15' H15' . . 119.7 ?
C14' C15' H15' . . 119.7 ?
O18 C16' C15' . . 126.4(3) ?
O18 C16' C12 . . 109.9(2) ?
C15' C16' C12 . . 123.6(3) ?
C18 O11 C12 . . 107.8(2) ?
C14 O12 H12 . . 109.5 ?
C111 O16 C112 . . 113.0(3) ?
C16' O18 C110 . . 118.0(3) ?
O21 C22 C22' . . 109.2(3) ?
O21 C22 C26' . . 108.7(3) ?
C22' C22 C26' . . 115.3(3) ?
O21 C22 C23 . . 103.8(2) ?
C22' C22 C23 . . 111.1(3) ?
C26' C22 C23 . . 108.0(3) ?
O23 C23 C29 . . 130.4(3) ?
O23 C23 C22 . . 124.5(3) ?
C29 C23 C22 . . 105.0(3) ?
O22 C24 C25 . . 121.6(3) ?
O22 C24 C29 . . 120.9(3) ?
C25 C24 C29 . . 117.5(3) ?
C24 C25 C26 . . 122.6(3) ?
C24 C25 Cl22 . . 117.5(3) ?
C26 C25 Cl22 . . 119.8(3) ?
C25 C26 C27 . . 117.9(3) ?
C25 C26 C213 . . 121.3(3) ?
C27 C26 C213 . . 120.7(4) ?
C28 C27 C26 . . 119.3(3) ?
C28 C27 Cl21 . . 119.3(3) ?
C26 C27 Cl21 . . 121.4(3) ?
O21 C28 C29 . . 114.0(3) ?
O21 C28 C27 . . 124.8(3) ?
C29 C28 C27 . . 121.1(3) ?
C28 C29 C24 . . 121.4(3) ?
C28 C29 C23 . . 108.6(3) ?
C24 C29 C23 . . 129.8(3) ?
O28 C210 H10D . . 109.5 ?
O28 C210 H10E . . 109.5 ?
H10D C210 H10E . . 109.5 ?
O28 C210 H10F . . 109.5 ?
H10D C210 H10F . . 109.5 ?
H10E C210 H10F . . 109.5 ?
O27 C211 O26 . . 122.1(3) ?
O27 C211 C22' . . 124.1(3) ?
O26 C211 C22' . . 113.8(3) ?
O26 C212 H12D . . 109.5 ?
O26 C212 H12E . . 109.5 ?
H12D C212 H12E . . 109.5 ?
O26 C212 H12F . . 109.5 ?
H12D C212 H12F . . 109.5 ?
H12E C212 H12F . . 109.5 ?
C26 C213 H13D . . 109.5 ?
C26 C213 H13E . . 109.5 ?
H13D C213 H13E . . 109.5 ?
C26 C213 H13F . . 109.5 ?
H13D C213 H13F . . 109.5 ?
H13E C213 H13F . . 109.5 ?
C23' C22' C211 . . 121.9(3) ?
C23' C22' C22 . . 122.2(3) ?
C211 C22' C22 . . 115.7(3) ?
C22' C23' C24' . . 120.7(3) ?
C22' C23' H23' . . 119.6 ?
C24' C23' H23' . . 119.6 ?
O25 C24' C25' . . 122.2(3) ?
O25 C24' C23' . . 118.9(3) ?
C25' C24' C23' . . 118.9(3) ?
C26' C25' C24' . . 121.6(3) ?
C26' C25' H25' . . 119.2 ?
C24' C25' H25' . . 119.2 ?
O28 C26' C25' . . 128.1(3) ?
O28 C26' C22 . . 110.8(3) ?
C25' C26' C22 . . 121.1(3) ?
C28 O21 C22 . . 108.0(2) ?
C24 O22 H22 . . 109.5 ?
C211 O26 C212 . . 114.8(3) ?
C26' O28 C210 . . 116.5(3) ?

loop_
_geom_bond_atom_site_label_1
_geom_bond_atom_site_label_2
_geom_bond_site_symmetry_2
_geom_bond_distance
_geom_bond_publ_flag
Cl11 C17 . 1.726(3) ?
Cl12 C15 . 1.731(3) ?
C12 O11 . 1.444(3) ?
C12 C12' . 1.500(4) ?
C12 C16' . 1.504(4) ?
C12 C13 . 1.577(4) ?
C13 O13 . 1.210(4) ?
C13 C19 . 1.445(4) ?
C14 O12 . 1.344(4) ?
C14 C19 . 1.392(4) ?
C14 C15 . 1.403(4) ?
C15 C16 . 1.408(4) ?
C16 C17 . 1.392(4) ?
C16 C113 . 1.505(4) ?
C17 C18 . 1.387(4) ?
C18 O11 . 1.358(3) ?
C18 C19 . 1.389(4) ?
C110 O18 . 1.441(4) ?
C110 H10A . 0.9800 ?
C110 H10B . 0.9800 ?
C110 H10C . 0.9800 ?
C111 O17 . 1.180(4) ?
C111 O16 . 1.345(4) ?
C111 C12' . 1.497(4) ?
C112 O16 . 1.453(4) ?
C112 H12A . 0.9800 ?
C112 H12B . 0.9800 ?
C112 H12C . 0.9800 ?
C113 H13A . 0.9800 ?
C113 H13B . 0.9800 ?
C113 H13C . 0.9800 ?
C12' C13' . 1.338(4) ?
C13' C14' . 1.475(5) ?
C13' H13' . 0.9500 ?
C14' O15 . 1.227(4) ?
C14' C15' . 1.445(4) ?
C15' C16' . 1.340(4) ?
C15' H15' . 0.9500 ?
C16' O18 . 1.332(4) ?
O12 H12 . 0.8400 ?
Cl21 C27 . 1.724(4) ?
Cl22 C25 . 1.740(3) ?
C22 O21 . 1.462(4) ?
C22 C22' . 1.477(5) ?
C22 C26' . 1.530(5) ?
C22 C23 . 1.572(4) ?
C23 O23 . 1.212(4) ?
C23 C29 . 1.429(5) ?
C24 O22 . 1.368(5) ?
C24 C25 . 1.378(6) ?
C24 C29 . 1.393(4) ?
C25 C26 . 1.407(6) ?
C26 C27 . 1.409(5) ?
C26 C213 . 1.517(5) ?
C27 C28 . 1.382(5) ?
C28 O21 . 1.369(4) ?
C28 C29 . 1.372(5) ?
C210 O28 . 1.461(4) ?
C210 H10D . 0.9800 ?
C210 H10E . 0.9800 ?
C210 H10F . 0.9800 ?
C211 O27 . 1.207(4) ?
C211 O26 . 1.338(4) ?
C211 C22' . 1.456(5) ?
C212 O26 . 1.452(4) ?
C212 H12D . 0.9800 ?
C212 H12E . 0.9800 ?
C212 H12F . 0.9800 ?
C213 H13D . 0.9800 ?
C213 H13E . 0.9800 ?
C213 H13F . 0.9800 ?
C22' C23' . 1.373(4) ?
C23' C24' . 1.466(5) ?
C23' H23' . 0.9500 ?
C24' O25 . 1.233(4) ?
C24' C25' . 1.450(5) ?
C25' C26' . 1.357(5) ?
C25' H25' . 0.9500 ?
C26' O28 . 1.319(4) ?
O22 H22 . 0.8400 ?

loop_
_geom_contact_atom_site_label_1
_geom_contact_atom_site_label_2
_geom_contact_distance
_geom_contact_site_symmetry_1
_geom_contact_site_symmetry_2
_geom_contact_publ_flag
O27 Cl12 3.070(3) ? ? yes
O23 Cl21 3.006(3) . 2_657 yes

loop_
_geom_hbond_atom_site_label_D
_geom_hbond_atom_site_label_H
_geom_hbond_atom_site_label_A
_geom_hbond_site_symmetry_A
_geom_hbond_distance_DH
_geom_hbond_distance_HA
_geom_hbond_distance_DA
_geom_hbond_angle_DHA
O12 H12 O15 2_546 0.84 2.33 2.916(3) 128
O12 H12 O13 . 0.84 2.50 3.149(3) 135
O22 H22 O23 . 0.84 2.36 3.021(4) 136

loop_
_geom_torsion_atom_site_label_1
_geom_torsion_atom_site_label_2
_geom_torsion_atom_site_label_3
_geom_torsion_atom_site_label_4
_geom_torsion_site_symmetry_1
_geom_torsion_site_symmetry_2
_geom_torsion_site_symmetry_3
_geom_torsion_site_symmetry_4
_geom_torsion
_geom_torsion_publ_flag
O11 C12 C13 O13 . . . . -178.3(3) ?
C12' C12 C13 O13 . . . . -59.4(4) ?
C16' C12 C13 O13 . . . . 65.9(4) ?
O11 C12 C13 C19 . . . . 5.1(3) ?
C12' C12 C13 C19 . . . . 123.9(3) ?
C16' C12 C13 C19 . . . . -110.8(3) ?
O12 C14 C15 C16 . . . . -179.0(3) ?
C19 C14 C15 C16 . . . . -0.7(4) ?
O12 C14 C15 Cl12 . . . . 0.0(4) ?
C19 C14 C15 Cl12 . . . . 178.3(2) ?
C14 C15 C16 C17 . . . . -0.8(5) ?
Cl12 C15 C16 C17 . . . . -179.8(2) ?
C14 C15 C16 C113 . . . . 178.6(3) ?
Cl12 C15 C16 C113 . . . . -0.3(4) ?
C15 C16 C17 C18 . . . . 1.0(4) ?
C113 C16 C17 C18 . . . . -178.4(3) ?
C15 C16 C17 Cl11 . . . . -179.0(2) ?
C113 C16 C17 Cl11 . . . . 1.6(4) ?
C16 C17 C18 O11 . . . . -179.9(3) ?
Cl11 C17 C18 O11 . . . . 0.1(4) ?
C16 C17 C18 C19 . . . . 0.3(5) ?
Cl11 C17 C18 C19 . . . . -179.7(2) ?
O11 C18 C19 C14 . . . . 178.2(3) ?
C17 C18 C19 C14 . . . . -2.0(5) ?
O11 C18 C19 C13 . . . . -2.7(3) ?
C17 C18 C19 C13 . . . . 177.0(3) ?
O12 C14 C19 C18 . . . . -179.7(3) ?
C15 C14 C19 C18 . . . . 2.1(4) ?
O12 C14 C19 C13 . . . . 1.5(5) ?
C15 C14 C19 C13 . . . . -176.6(3) ?
O13 C13 C19 C18 . . . . -178.0(3) ?
C12 C13 C19 C18 . . . . -1.7(3) ?
O13 C13 C19 C14 . . . . 0.9(6) ?
C12 C13 C19 C14 . . . . 177.2(3) ?
O17 C111 C12' C13' . . . . -156.1(4) ?
O16 C111 C12' C13' . . . . 22.4(4) ?
O17 C111 C12' C12 . . . . 17.6(5) ?
O16 C111 C12' C12 . . . . -163.9(3) ?
O11 C12 C12' C13' . . . . -132.9(3) ?
C16' C12 C12' C13' . . . . -10.9(4) ?
C13 C12 C12' C13' . . . . 111.6(3) ?
O11 C12 C12' C111 . . . . 53.3(3) ?
C16' C12 C12' C111 . . . . 175.3(2) ?
C13 C12 C12' C111 . . . . -62.2(3) ?
C111 C12' C13' C14' . . . . 177.4(3) ?
C12 C12' C13' C14' . . . . 4.2(5) ?
C12' C13' C14' O15 . . . . -175.6(3) ?
C12' C13' C14' C15' . . . . 4.8(5) ?
O15 C14' C15' C16' . . . . 174.3(3) ?
C13' C14' C15' C16' . . . . -6.1(4) ?
C14' C15' C16' O18 . . . . -178.0(3) ?
C14' C15' C16' C12 . . . . -1.4(4) ?
O11 C12 C16' O18 . . . . -50.3(3) ?
C12' C12 C16' O18 . . . . -173.2(2) ?
C13 C12 C16' O18 . . . . 63.0(3) ?
O11 C12 C16' C15' . . . . 132.6(3) ?
C12' C12 C16' C15' . . . . 9.7(4) ?
C13 C12 C16' C15' . . . . -114.0(3) ?
C17 C18 O11 C12 . . . . -173.5(3) ?
C19 C18 O11 C12 . . . . 6.3(3) ?
C12' C12 O11 C18 . . . . -125.9(3) ?
C16' C12 O11 C18 . . . . 109.2(2) ?
C13 C12 O11 C18 . . . . -6.7(3) ?
O17 C111 O16 C112 . . . . 8.3(5) ?
C12' C111 O16 C112 . . . . -170.2(3) ?
C15' C16' O18 C110 . . . . -5.3(5) ?
C12 C16' O18 C110 . . . . 177.8(3) ?
O21 C22 C23 O23 . . . . -174.8(3) ?
C22' C22 C23 O23 . . . . -57.5(5) ?
C26' C22 C23 O23 . . . . 69.9(4) ?
O21 C22 C23 C29 . . . . 7.8(3) ?
C22' C22 C23 C29 . . . . 125.1(3) ?
C26' C22 C23 C29 . . . . -107.5(3) ?
O22 C24 C25 C26 . . . . 176.6(3) ?
C29 C24 C25 C26 . . . . -2.5(5) ?
O22 C24 C25 Cl22 . . . . -2.2(5) ?
C29 C24 C25 Cl22 . . . . 178.7(3) ?
C24 C25 C26 C27 . . . . 1.1(5) ?
Cl22 C25 C26 C27 . . . . 179.9(3) ?
C24 C25 C26 C213 . . . . -178.4(3) ?
Cl22 C25 C26 C213 . . . . 0.4(5) ?
C25 C26 C27 C28 . . . . 1.6(5) ?
C213 C26 C27 C28 . . . . -178.9(3) ?
C25 C26 C27 Cl21 . . . . -176.3(3) ?
C213 C26 C27 Cl21 . . . . 3.2(5) ?
C26 C27 C28 O21 . . . . 179.7(3) ?
Cl21 C27 C28 O21 . . . . -2.4(5) ?
C26 C27 C28 C29 . . . . -2.8(5) ?
Cl21 C27 C28 C29 . . . . 175.1(3) ?
O21 C28 C29 C24 . . . . 179.2(3) ?
C27 C28 C29 C24 . . . . 1.4(5) ?
O21 C28 C29 C23 . . . . 3.7(4) ?
C27 C28 C29 C23 . . . . -174.1(3) ?
O22 C24 C29 C28 . . . . -177.9(3) ?
C25 C24 C29 C28 . . . . 1.2(5) ?
O22 C24 C29 C23 . . . . -3.4(6) ?
C25 C24 C29 C23 . . . . 175.7(3) ?
O23 C23 C29 C28 . . . . 175.8(4) ?
C22 C23 C29 C28 . . . . -7.0(4) ?
O23 C23 C29 C24 . . . . 0.8(7) ?
C22 C23 C29 C24 . . . . 178.0(3) ?
O27 C211 C22' C23' . . . . -161.0(3) ?
O26 C211 C22' C23' . . . . 18.3(4) ?
O27 C211 C22' C22 . . . . 13.7(5) ?
O26 C211 C22' C22 . . . . -166.9(3) ?
O21 C22 C22' C23' . . . . -126.1(3) ?
C26' C22 C22' C23' . . . . -3.3(4) ?
C23 C22 C22' C23' . . . . 120.0(3) ?
O21 C22 C22' C211 . . . . 59.2(3) ?
C26' C22 C22' C211 . . . . -178.1(3) ?
C23 C22 C22' C211 . . . . -54.7(4) ?
C211 C22' C23' C24' . . . . 175.1(3) ?
C22 C22' C23' C24' . . . . 0.7(5) ?
C22' C23' C24' O25 . . . . -178.3(3) ?
C22' C23' C24' C25' . . . . 0.7(5) ?
O25 C24' C25' C26' . . . . 180.0(3) ?
C23' C24' C25' C26' . . . . 1.0(5) ?
C24' C25' C26' O28 . . . . 178.8(3) ?
C24' C25' C26' C22 . . . . -3.9(5) ?
O21 C22 C26' O28 . . . . -54.3(3) ?
C22' C22 C26' O28 . . . . -177.3(3) ?
C23 C22 C26' O28 . . . . 57.7(3) ?
O21 C22 C26' C25' . . . . 128.0(3) ?
C22' C22 C26' C25' . . . . 5.0(4) ?
C23 C22 C26' C25' . . . . -120.0(3) ?
C29 C28 O21 C22 . . . . 1.8(4) ?
C27 C28 O21 C22 . . . . 179.5(3) ?
C22' C22 O21 C28 . . . . -124.5(3) ?
C26' C22 O21 C28 . . . . 108.9(3) ?
C23 C22 O21 C28 . . . . -5.9(3) ?
O27 C211 O26 C212 . . . . 3.4(5) ?
C22' C211 O26 C212 . . . . -176.0(3) ?
C25' C26' O28 C210 . . . . 1.7(5) ?
C22 C26' O28 C210 . . . . -175.8(3) ?
